data_7238212
loop_
_publ_author_name
'Wu, Jing-Yun'
'Huang, Sheng-Ming'
'Chiang, Ming-Hsi'

_publ_section_title
;
 Hydro(solvo)thermal synthesis of homochiral metal--camphorate
 coordination polymers
;
_journal_issue 11
_journal_name_full CrystEngComm
_journal_page_first 3909
_journal_paper_doi 10.1039/c000872a
_journal_volume 12
_journal_year 2010
_chemical_formula_sum 'C40 H60 Cu2 O16'
_chemical_formula_weight 923.96
_space_group_IT_number 4
_space_group_name_Hall 'P 2yb'
_space_group_name_H-M_alt 'P 1 21 1'
_symmetry_cell_setting monoclinic
_symmetry_space_group_name_H-M 'P 1 21 1'
_atom_sites_solution_hydrogens geom
_atom_sites_solution_primary direct
_atom_sites_solution_secondary difmap
_audit_creation_method SHELXL-97
_cell_angle_alpha 90.00
_cell_angle_beta 116.375(1)
_cell_angle_gamma 90.00
_cell_formula_units_Z 2
_cell_length_a 13.3610(7)
_cell_length_b 13.0991(6)
_cell_length_c 13.3610(7)
_cell_measurement_reflns_used 4875
_cell_measurement_temperature 296(2)
_cell_measurement_theta_max 24.77
_cell_measurement_theta_min 2.30
_cell_volume 2094.99(18)
_computing_cell_refinement 'Bruker SAINT'
_computing_data_collection 'Bruker SMART'
_computing_data_reduction 'Bruker SAINT'
_computing_structure_refinement 'SHELXL-97 (Sheldrick, 1997)'
_computing_structure_solution 'SHELXS-97 (Sheldrick, 1990)'
_diffrn_ambient_temperature 296(2)
_diffrn_measured_fraction_theta_full 0.782
_diffrn_measured_fraction_theta_max 0.782
_diffrn_measurement_device_type 'CCD area detector'
_diffrn_measurement_method 'phi and omega scans'
_diffrn_radiation_monochromator graphite
_diffrn_radiation_source 'fine-focus sealed tube'
_diffrn_radiation_type MoK\a
_diffrn_radiation_wavelength 0.71073
_diffrn_reflns_av_R_equivalents 0.0644
_diffrn_reflns_av_sigmaI/netI 0.1429
_diffrn_reflns_limit_h_max 15
_diffrn_reflns_limit_h_min -15
_diffrn_reflns_limit_k_max 15
_diffrn_reflns_limit_k_min -15
_diffrn_reflns_limit_l_max 15
_diffrn_reflns_limit_l_min -15
_diffrn_reflns_number 15488
_diffrn_reflns_theta_full 25.20
_diffrn_reflns_theta_max 25.20
_diffrn_reflns_theta_min 1.70
_exptl_absorpt_coefficient_mu 1.086
_exptl_absorpt_correction_T_max 0.7452
_exptl_absorpt_correction_T_min 0.6336
_exptl_absorpt_correction_type multi-scan
_exptl_absorpt_process_details 'Bruker SADABS, 1996'
_exptl_crystal_colour green
_exptl_crystal_density_diffrn 1.465
_exptl_crystal_density_method 'not measured'
_exptl_crystal_description prism
_exptl_crystal_F_000 972
_exptl_crystal_size_max 0.10
_exptl_crystal_size_mid 0.08
_exptl_crystal_size_min 0.05
_refine_diff_density_max 0.708
_refine_diff_density_min -0.541
_refine_diff_density_rms 0.135
_refine_ls_abs_structure_details 'Flack H D (1983), Acta Cryst. A39, 876-881'
_refine_ls_abs_structure_Flack 0.01(2)
_refine_ls_extinction_method none
_refine_ls_goodness_of_fit_ref 0.962
_refine_ls_hydrogen_treatment constr
_refine_ls_matrix_type full
_refine_ls_number_parameters 535
_refine_ls_number_reflns 5362
_refine_ls_number_restraints 1
_refine_ls_restrained_S_all 0.962
_refine_ls_R_factor_all 0.0759
_refine_ls_R_factor_gt 0.0535
_refine_ls_shift/su_max 1.487
_refine_ls_shift/su_mean 0.003
_refine_ls_structure_factor_coef Fsqd
_refine_ls_weighting_details 'calc w=1/[\s^2^(Fo^2^)+(0.0555P)^2^+0.0000P] where P=(Fo^2^+2Fc^2^)/3'
_refine_ls_weighting_scheme calc
_refine_ls_wR_factor_gt 0.1146
_refine_ls_wR_factor_ref 0.1366
_reflns_number_gt 3874
_reflns_number_total 5362
_reflns_threshold_expression >2sigma(I)
_cod_data_source_file c000872a.txt
_cod_data_source_block i11111
_cod_depositor_comments
;
The following automatic conversions were performed:

data item '_symmetry_cell_setting' value 'Monoclinic' was changed to
'monoclinic' in accordance with the
/home/saulius/struct/COD-crude-data/automatic-downloads/DataCite-retrospective/RSC/depositions/lib/dictionaries/cif_core.dic
dictionary named 'cif_core.dic' version 2.4.2 last updated on
2011-04-26.

Automatic conversion script
Id: cif_fix_values 6909 2019-04-08 15:41:33Z antanas 
;
_cod_original_sg_symbol_H-M P2(1)
_cod_database_code 7238212

loop_
_symmetry_equiv_pos_as_xyz
'x, y, z'
'-x, y+1/2, -z'

loop_
_atom_site_label
_atom_site_type_symbol
_atom_site_fract_x
_atom_site_fract_y
_atom_site_fract_z
_atom_site_U_iso_or_equiv
_atom_site_adp_type
_atom_site_occupancy
_atom_site_symmetry_multiplicity
_atom_site_calc_flag
_atom_site_refinement_flags
Cu1 Cu 0.28363(9) 0.42489(6) 1.09707(8) 0.0166(3) Uani 1 1 d .
Cu2 Cu 0.20719(9) 0.45009(5) 0.88600(8) 0.0168(3) Uani 1 1 d .
O1 O 0.2994(5) 0.2841(5) 1.0612(5) 0.0213(15) Uani 1 1 d .
O2 O 0.2473(6) 0.3076(5) 0.8784(5) 0.0240(16) Uani 1 1 d .
O3 O 0.4325(5) 0.4548(5) 1.1039(4) 0.0189(13) Uani 1 1 d .
O4 O 0.3578(5) 0.4929(5) 0.9200(5) 0.0231(15) Uani 1 1 d .
O5 O 0.1265(5) 0.3989(5) 1.0584(4) 0.0171(14) Uani 1 1 d .
O6 O 0.0595(5) 0.4053(5) 0.8734(5) 0.0229(15) Uani 1 1 d .
O7 O 0.2611(6) 0.5680(5) 1.1098(5) 0.0214(15) Uani 1 1 d .
O8 O 0.1743(5) 0.5883(5) 0.9224(5) 0.0201(15) Uani 1 1 d .
O9 O 0.3549(6) -0.0171(5) 1.4753(5) 0.0318(17) Uani 1 1 d .
O10 O 0.2933(6) 0.0790(5) 1.5744(6) 0.0409(19) Uani 1 1 d .
H101 H 0.2581 0.0291 1.5540 0.061 Uiso 1 1 d R
O11 O 0.3600(6) 0.3901(4) 1.2748(5) 0.0195(14) Uani 1 1 d .
O12 O 0.5273(5) 0.3465(6) 1.2979(5) 0.0271(17) Uani 1 1 d .
H102 H 0.5197 0.3967 1.2536 0.041 Uiso 1 1 d R
O13 O 0.1600(6) 0.9296(5) 0.5645(5) 0.0402(16) Uani 1 1 d .
O14 O 0.2167(6) 0.8330(5) 0.4601(5) 0.0375(18) Uani 1 1 d .
H103 H 0.2590 0.8846 0.4555 0.056 Uiso 1 1 d R
O15 O 0.1355(6) 0.4961(5) 0.7112(5) 0.0243(16) Uani 1 1 d .
O16 O -0.0385(5) 0.5290(6) 0.6909(5) 0.0284(18) Uani 1 1 d .
H104 H -0.0156 0.5042 0.7606 0.043 Uiso 1 1 d R
C1 C 0.3107(7) 0.1417(7) 0.9540(7) 0.018(2) Uani 1 1 d .
C2 C 0.5717(9) 0.6349(9) 1.0419(10) 0.038(3) Uani 1 1 d .
C3 C 0.5540(7) 0.5162(8) 1.0279(7) 0.021(2) Uani 1 1 d .
H3 H 0.6106 0.4836 1.0954 0.025 Uiso 1 1 calc R
C4 C 0.5765(10) 0.4853(13) 0.9307(9) 0.060(4) Uani 1 1 d .
H4A H 0.5099 0.4890 0.8600 0.072 Uiso 1 1 calc R
H4B H 0.6090 0.4176 0.9405 0.072 Uiso 1 1 calc R
C5 C 0.3339(10) 0.0744(10) 1.0573(11) 0.052(3) Uani 1 1 d .
H5A H 0.2647 0.0436 1.0494 0.063 Uiso 1 1 calc R
H5B H 0.3632 0.1164 1.1241 0.063 Uiso 1 1 calc R
C6 C 0.2835(8) 0.2560(8) 0.9622(8) 0.023(2) Uani 1 1 d .
C7 C 0.4395(8) 0.4870(7) 1.0176(7) 0.017(2) Uani 1 1 d .
C8 C 0.2364(11) 0.0965(7) 0.8430(8) 0.064(4) Uani 1 1 d .
H8A H 0.2172 0.1479 0.7862 0.096 Uiso 1 1 calc R
H8B H 0.1696 0.0711 0.8443 0.096 Uiso 1 1 calc R
H8C H 0.2745 0.0415 0.8271 0.096 Uiso 1 1 calc R
C9 C 0.5653(14) 0.6742(11) 1.1414(16) 0.105(8) Uani 1 1 d .
H9A H 0.4885 0.6846 1.1253 0.158 Uiso 1 1 calc R
H9B H 0.6047 0.7379 1.1630 0.158 Uiso 1 1 calc R
H9C H 0.5986 0.6260 1.2013 0.158 Uiso 1 1 calc R
C10 C 0.4836(11) 0.6878(15) 0.9364(19) 0.181(14) Uani 1 1 d .
H10A H 0.4156 0.6960 0.9433 0.271 Uiso 1 1 calc R
H10B H 0.4696 0.6467 0.8720 0.271 Uiso 1 1 calc R
H10C H 0.5109 0.7535 0.9282 0.271 Uiso 1 1 calc R
C11 C -0.0648(7) 0.3618(7) 0.9505(7) 0.015(2) Uani 1 1 d .
C12 C 0.0790(14) 0.7448(12) 1.0429(17) 0.089(6) Uani 1 1 d .
C13 C 0.1839(8) 0.7313(7) 1.0364(7) 0.017(2) Uani 1 1 d .
H13 H 0.2432 0.7532 1.1085 0.020 Uiso 1 1 calc R
C14 C 0.1875(18) 0.8011(10) 0.9517(13) 0.112(8) Uani 1 1 d .
H14A H 0.1707 0.7667 0.8817 0.134 Uiso 1 1 calc R
H14B H 0.2583 0.8366 0.9779 0.134 Uiso 1 1 calc R
C15 C 0.0765(14) 0.8833(10) 0.9420(13) 0.070(5) Uani 1 1 d .
H15A H 0.0954 0.9543 0.9385 0.084 Uiso 1 1 calc R
H15B H 0.0078 0.8674 0.8763 0.084 Uiso 1 1 calc R
C16 C 0.0484(9) 0.3921(7) 0.9636(8) 0.025(2) Uani 1 1 d .
C17 C 0.2094(8) 0.6226(8) 1.0197(7) 0.017(2) Uani 1 1 d .
C18 C -0.1599(8) 0.3934(11) 0.8452(8) 0.061(4) Uani 1 1 d .
H18A H -0.1749 0.4646 0.8490 0.092 Uiso 1 1 calc R
H18B H -0.2247 0.3541 0.8341 0.092 Uiso 1 1 calc R
H18C H -0.1420 0.3819 0.7840 0.092 Uiso 1 1 calc R
C19 C 0.1090(15) 0.7019(13) 1.1800(12) 0.093(6) Uani 1 1 d .
H19A H 0.0419 0.7029 1.1894 0.139 Uiso 1 1 calc R
H19B H 0.1636 0.7461 1.2341 0.139 Uiso 1 1 calc R
H19C H 0.1378 0.6335 1.1902 0.139 Uiso 1 1 calc R
C20 C -0.0138(10) 0.6852(7) 0.9776(13) 0.061(4) Uani 1 1 d .
H20A H -0.0476 0.7108 0.9024 0.092 Uiso 1 1 calc R
H20B H -0.0668 0.6880 1.0078 0.092 Uiso 1 1 calc R
H20C H 0.0094 0.6158 0.9776 0.092 Uiso 1 1 calc R
C21 C 0.4283(7) 0.1508(6) 1.5236(7) 0.021(2) Uani 1 1 d .
C22 C 0.4180(8) 0.1789(6) 1.4065(7) 0.0209(19) Uani 1 1 d .
C23 C 0.4710(9) 0.2858(7) 1.4313(7) 0.022(2) Uani 1 1 d .
H23 H 0.5522 0.2776 1.4722 0.026 Uiso 1 1 calc R
C24 C 0.4312(9) 0.3385(6) 1.5073(7) 0.031(2) Uani 1 1 d .
H24A H 0.3689 0.3834 1.4650 0.037 Uiso 1 1 calc R
H24B H 0.4909 0.3784 1.5635 0.037 Uiso 1 1 calc R
C25 C 0.3956(9) 0.2535(6) 1.5609(8) 0.030(2) Uani 1 1 d .
H25A H 0.3156 0.2562 1.5367 0.036 Uiso 1 1 calc R
H25B H 0.4332 0.2598 1.6416 0.036 Uiso 1 1 calc R
C26 C 0.3541(9) 0.0644(8) 1.5224(8) 0.029(2) Uani 1 1 d .
C27 C 0.4460(8) 0.3474(7) 1.3270(7) 0.018(2) Uani 1 1 d .
C28 C 0.5473(10) 0.1163(10) 1.6058(9) 0.048(3) Uani 1 1 d .
H28A H 0.5520 0.1094 1.6792 0.071 Uiso 1 1 calc R
H28B H 0.6004 0.1664 1.6072 0.071 Uiso 1 1 calc R
H28C H 0.5635 0.0519 1.5820 0.071 Uiso 1 1 calc R
C29 C 0.4760(9) 0.1092(7) 1.3643(8) 0.038(3) Uani 1 1 d .
H29A H 0.4484 0.0411 1.3617 0.057 Uiso 1 1 calc R
H29B H 0.5547 0.1108 1.4129 0.057 Uiso 1 1 calc R
H29C H 0.4630 0.1298 1.2906 0.057 Uiso 1 1 calc R
C30 C 0.2931(8) 0.1865(9) 1.3238(7) 0.031(3) Uani 1 1 d .
H30A H 0.2857 0.2077 1.2521 0.046 Uiso 1 1 calc R
H30B H 0.2576 0.2356 1.3508 0.046 Uiso 1 1 calc R
H30C H 0.2584 0.1211 1.3172 0.046 Uiso 1 1 calc R
C31 C 0.0685(9) 0.7720(8) 0.5019(9) 0.048(3) Uani 1 1 d .
C32 C 0.1252(8) 0.6739(7) 0.5746(7) 0.029(2) Uani 1 1 d .
C33 C 0.0241(9) 0.6238(9) 0.5822(9) 0.036(3) Uani 1 1 d .
H33 H -0.0194 0.5905 0.5100 0.043 Uiso 1 1 calc R
C34 C -0.0485(10) 0.7131(9) 0.5886(13) 0.070(4) Uani 1 1 d .
H34A H -0.1267 0.7010 0.5392 0.084 Uiso 1 1 calc R
H34B H -0.0398 0.7210 0.6642 0.084 Uiso 1 1 calc R
C35 C -0.0074(12) 0.8078(11) 0.5525(16) 0.103(7) Uani 1 1 d .
H35A H 0.0335 0.8516 0.6163 0.123 Uiso 1 1 calc R
H35B H -0.0700 0.8459 0.4979 0.123 Uiso 1 1 calc R
C36 C 0.1504(10) 0.8482(10) 0.5094(9) 0.043(3) Uani 1 1 d .
C37 C 0.0491(8) 0.5444(8) 0.6671(8) 0.023(2) Uani 1 1 d .
C38 C 0.0000(15) 0.7398(12) 0.3813(11) 0.111(8) Uani 1 1 d .
H38A H 0.0451 0.7443 0.3421 0.166 Uiso 1 1 calc R
H38B H -0.0636 0.7839 0.3466 0.166 Uiso 1 1 calc R
H38C H -0.0249 0.6707 0.3790 0.166 Uiso 1 1 calc R
C39 C 0.1818(12) 0.5994(8) 0.5259(10) 0.064(4) Uani 1 1 d .
H39A H 0.2319 0.5555 0.5841 0.096 Uiso 1 1 calc R
H39B H 0.2229 0.6375 0.4950 0.096 Uiso 1 1 calc R
H39C H 0.1258 0.5589 0.4683 0.096 Uiso 1 1 calc R
C40 C 0.2110(9) 0.7045(9) 0.6849(8) 0.033(3) Uani 1 1 d .
H40A H 0.2317 0.6467 0.7342 0.050 Uiso 1 1 calc R
H40B H 0.1822 0.7575 0.7144 0.050 Uiso 1 1 calc R
H40C H 0.2755 0.7292 0.6783 0.050 Uiso 1 1 calc R

loop_
_atom_site_aniso_label
_atom_site_aniso_U_11
_atom_site_aniso_U_22
_atom_site_aniso_U_33
_atom_site_aniso_U_23
_atom_site_aniso_U_13
_atom_site_aniso_U_12
Cu1 0.0180(6) 0.0121(6) 0.0227(5) 0.0005(4) 0.0117(4) 0.0004(5)
Cu2 0.0166(6) 0.0131(6) 0.0220(5) 0.0000(4) 0.0098(4) -0.0006(5)
O1 0.022(3) 0.014(3) 0.025(4) -0.001(3) 0.008(3) 0.005(3)
O2 0.034(4) 0.019(4) 0.017(3) 0.003(3) 0.009(3) 0.000(3)
O3 0.016(3) 0.017(3) 0.027(3) 0.006(3) 0.013(2) -0.001(3)
O4 0.016(3) 0.028(4) 0.027(3) 0.003(3) 0.010(3) -0.001(3)
O5 0.017(3) 0.019(3) 0.015(3) -0.003(2) 0.008(3) 0.000(3)
O6 0.022(3) 0.029(4) 0.018(3) 0.004(3) 0.009(3) -0.004(3)
O7 0.026(4) 0.010(3) 0.028(4) 0.001(3) 0.011(3) 0.004(3)
O8 0.023(4) 0.018(3) 0.025(4) 0.000(3) 0.015(3) 0.000(3)
O9 0.052(4) 0.017(4) 0.035(4) 0.003(3) 0.027(3) 0.001(4)
O10 0.049(5) 0.032(4) 0.051(5) -0.001(3) 0.031(4) -0.016(4)
O11 0.030(4) 0.008(3) 0.028(3) -0.003(2) 0.020(3) -0.002(3)
O12 0.031(4) 0.028(4) 0.017(3) 0.007(3) 0.006(3) -0.005(4)
O13 0.043(4) 0.029(4) 0.055(4) 0.009(4) 0.028(3) 0.003(4)
O14 0.041(4) 0.022(4) 0.043(4) 0.014(3) 0.012(3) -0.010(3)
O15 0.033(4) 0.025(4) 0.017(3) 0.005(3) 0.013(3) 0.006(3)
O16 0.013(4) 0.042(5) 0.032(4) 0.014(3) 0.012(3) 0.005(3)
C1 0.007(4) 0.014(5) 0.021(5) -0.003(4) -0.003(4) 0.007(4)
C2 0.017(5) 0.009(5) 0.093(9) 0.009(5) 0.029(6) -0.002(5)
C3 0.012(5) 0.028(6) 0.024(5) 0.003(4) 0.009(4) -0.004(4)
C4 0.035(7) 0.106(12) 0.030(6) -0.017(6) 0.007(5) 0.010(8)
C5 0.027(6) 0.059(9) 0.078(9) -0.013(7) 0.030(6) -0.002(6)
C6 0.018(5) 0.021(5) 0.029(6) -0.010(4) 0.010(4) -0.005(5)
C7 0.018(5) 0.004(4) 0.035(5) 0.003(4) 0.018(4) -0.006(4)
C8 0.106(11) 0.005(4) 0.037(6) -0.011(4) -0.008(6) -0.018(6)
C9 0.143(16) 0.051(9) 0.22(2) -0.094(11) 0.164(17) -0.075(10)
C10 0.009(7) 0.132(18) 0.31(3) 0.17(2) -0.011(12) 0.011(9)
C11 0.021(5) 0.003(4) 0.027(5) -0.003(3) 0.017(4) 0.000(4)
C12 0.068(10) 0.031(9) 0.213(18) -0.028(10) 0.104(12) -0.022(8)
C13 0.018(5) 0.011(5) 0.024(5) -0.002(4) 0.012(4) -0.005(4)
C14 0.28(3) 0.017(7) 0.084(10) 0.012(7) 0.126(15) 0.017(11)
C15 0.095(12) 0.040(8) 0.114(11) 0.009(7) 0.083(10) 0.000(8)
C16 0.033(6) 0.009(5) 0.033(6) 0.003(4) 0.016(5) 0.012(4)
C17 0.011(4) 0.018(5) 0.020(5) 0.008(4) 0.004(4) 0.000(4)
C18 0.012(5) 0.128(12) 0.049(7) 0.024(7) 0.018(5) -0.001(6)
C19 0.149(17) 0.092(12) 0.057(9) 0.047(8) 0.064(10) 0.056(12)
C20 0.027(7) 0.000(5) 0.160(14) -0.007(6) 0.044(8) -0.007(5)
C21 0.020(5) 0.021(5) 0.016(5) 0.002(3) 0.004(4) -0.009(4)
C22 0.024(5) 0.019(5) 0.017(5) 0.001(3) 0.007(4) -0.005(4)
C23 0.028(5) 0.018(5) 0.019(5) -0.003(4) 0.010(4) -0.007(4)
C24 0.055(7) 0.014(4) 0.028(5) 0.003(4) 0.022(5) -0.010(5)
C25 0.056(7) 0.017(4) 0.031(5) 0.004(4) 0.032(5) 0.003(4)
C26 0.024(5) 0.038(6) 0.022(5) 0.020(4) 0.008(4) 0.009(5)
C27 0.022(5) 0.015(5) 0.015(5) 0.002(3) 0.007(4) -0.004(4)
C28 0.053(8) 0.042(7) 0.046(7) 0.029(5) 0.020(6) 0.022(6)
C29 0.055(7) 0.022(5) 0.051(7) 0.007(5) 0.036(6) 0.002(5)
C30 0.032(6) 0.041(7) 0.019(5) 0.009(4) 0.011(4) -0.005(5)
C31 0.035(6) 0.041(7) 0.043(7) 0.033(5) -0.004(5) -0.009(6)
C32 0.031(6) 0.029(5) 0.025(5) 0.016(4) 0.011(4) -0.004(5)
C33 0.024(6) 0.050(7) 0.026(6) 0.011(5) 0.004(4) -0.003(5)
C34 0.030(7) 0.059(8) 0.117(12) 0.046(8) 0.028(7) 0.015(6)
C35 0.060(9) 0.067(10) 0.195(18) 0.092(11) 0.069(11) 0.034(8)
C36 0.030(6) 0.046(8) 0.043(7) 0.027(6) 0.008(5) -0.009(7)
C37 0.020(5) 0.020(5) 0.033(6) -0.011(4) 0.017(4) -0.008(4)
C38 0.139(18) 0.076(11) 0.041(9) 0.032(8) -0.029(9) -0.037(11)
C39 0.116(13) 0.041(7) 0.073(9) 0.015(6) 0.076(9) 0.008(8)
C40 0.025(6) 0.033(6) 0.034(6) 0.006(4) 0.006(5) -0.010(5)

loop_
_atom_type_symbol
_atom_type_description
_atom_type_scat_dispersion_real
_atom_type_scat_dispersion_imag
_atom_type_scat_source
C C 0.0033 0.0016 'International Tables Vol C Tables 4.2.6.8 and 6.1.1.4'
H H 0.0000 0.0000 'International Tables Vol C Tables 4.2.6.8 and 6.1.1.4'
O O 0.0106 0.0060 'International Tables Vol C Tables 4.2.6.8 and 6.1.1.4'
Cu Cu 0.3201 1.2651 'International Tables Vol C Tables 4.2.6.8 and 6.1.1.4'

loop_
_geom_angle_atom_site_label_1
_geom_angle_atom_site_label_2
_geom_angle_atom_site_label_3
_geom_angle
_geom_angle_site_symmetry_1
_geom_angle_site_symmetry_3
O7 Cu1 O1 171.6(3) . .
O7 Cu1 O5 90.1(3) . .
O1 Cu1 O5 89.5(3) . .
O7 Cu1 O3 89.8(3) . .
O1 Cu1 O3 89.0(3) . .
O5 Cu1 O3 168.6(2) . .
O7 Cu1 O11 97.1(2) . .
O1 Cu1 O11 91.2(2) . .
O5 Cu1 O11 100.4(2) . .
O3 Cu1 O11 91.0(2) . .
O7 Cu1 Cu2 88.29(18) . .
O1 Cu1 Cu2 83.37(18) . .
O5 Cu1 Cu2 82.82(16) . .
O3 Cu1 Cu2 85.78(15) . .
O11 Cu1 Cu2 173.69(18) . .
O4 Cu2 O2 90.5(3) . .
O4 Cu2 O8 89.9(3) . .
O2 Cu2 O8 169.6(2) . .
O4 Cu2 O6 172.2(2) . .
O2 Cu2 O6 89.9(3) . .
O8 Cu2 O6 88.3(3) . .
O4 Cu2 O15 95.0(3) . .
O2 Cu2 O15 102.0(2) . .
O8 Cu2 O15 88.3(2) . .
O6 Cu2 O15 92.5(3) . .
O4 Cu2 Cu1 85.08(18) . .
O2 Cu2 Cu1 87.12(17) . .
O8 Cu2 Cu1 82.54(17) . .
O6 Cu2 Cu1 87.18(16) . .
O15 Cu2 Cu1 170.86(19) . .
C6 O1 Cu1 122.4(6) . .
C6 O2 Cu2 119.4(6) . .
C7 O3 Cu1 119.9(5) . .
C7 O4 Cu2 123.3(6) . .
C16 O5 Cu1 127.0(6) . .
C16 O6 Cu2 118.8(6) . .
C17 O7 Cu1 119.6(6) . .
C17 O8 Cu2 124.3(6) . .
C27 O11 Cu1 127.1(6) . .
C37 O15 Cu2 122.3(6) . .
C8 C1 C5 116.2(9) . .
C8 C1 C2 103.3(9) . 2_647
C5 C1 C2 97.9(8) . 2_647
C8 C1 C6 112.2(7) . .
C5 C1 C6 116.4(8) . .
C2 C1 C6 108.5(8) 2_647 .
C9 C2 C10 110.1(15) . .
C9 C2 C1 114.5(10) . 2_657
C10 C2 C1 110.9(11) . 2_657
C9 C2 C3 113.0(10) . .
C10 C2 C3 108.8(12) . .
C1 C2 C3 99.1(8) 2_657 .
C4 C3 C7 115.5(8) . .
C4 C3 C2 106.9(9) . .
C7 C3 C2 110.6(8) . .
C3 C4 C5 98.2(9) . 2_657
C1 C5 C4 110.0(8) . 2_647
O2 C6 O1 127.0(9) . .
O2 C6 C1 118.9(8) . .
O1 C6 C1 114.0(8) . .
O3 C7 O4 124.9(8) . .
O3 C7 C3 118.5(8) . .
O4 C7 C3 116.5(7) . .
C18 C11 C16 115.8(7) . .
C18 C11 C15 115.9(10) . 2_547
C16 C11 C15 111.0(9) . 2_547
C18 C11 C12 104.8(11) . 2_547
C16 C11 C12 113.5(9) . 2_547
C15 C11 C12 93.6(9) 2_547 2_547
C20 C12 C13 120.5(14) . .
C20 C12 C11 119.4(14) . 2_557
C13 C12 C11 105.7(10) . 2_557
C20 C12 C19 101.4(12) . .
C13 C12 C19 103.9(13) . .
C11 C12 C19 103.3(12) 2_557 .
C12 C13 C14 109.4(12) . .
C12 C13 C17 114.4(10) . .
C14 C13 C17 112.7(8) . .
C13 C14 C15 96.9(10) . .
C11 C15 C14 104.3(9) 2_557 .
O5 C16 O6 123.5(10) . .
O5 C16 C11 119.2(8) . .
O6 C16 C11 117.1(8) . .
O8 C17 O7 124.2(9) . .
O8 C17 C13 119.3(8) . .
O7 C17 C13 116.4(8) . .
C26 C21 C28 104.8(8) . .
C26 C21 C22 114.0(7) . .
C28 C21 C22 112.8(8) . .
C26 C21 C25 112.1(7) . .
C28 C21 C25 111.7(8) . .
C22 C21 C25 101.8(6) . .
C29 C22 C23 112.3(8) . .
C29 C22 C30 110.8(8) . .
C23 C22 C30 110.1(8) . .
C29 C22 C21 114.5(7) . .
C23 C22 C21 100.0(6) . .
C30 C22 C21 108.7(7) . .
C24 C23 C27 112.2(8) . .
C24 C23 C22 107.2(7) . .
C27 C23 C22 113.2(7) . .
C23 C24 C25 105.2(7) . .
C24 C25 C21 107.0(7) . .
O9 C26 O10 123.1(10) . .
O9 C26 C21 120.0(9) . .
O10 C26 C21 116.9(9) . .
O11 C27 O12 123.0(8) . .
O11 C27 C23 123.6(9) . .
O12 C27 C23 113.4(8) . .
C36 C31 C38 110.2(11) . .
C36 C31 C35 112.8(12) . .
C38 C31 C35 110.5(13) . .
C36 C31 C32 112.0(9) . .
C38 C31 C32 108.9(10) . .
C35 C31 C32 102.0(9) . .
C40 C32 C39 106.6(10) . .
C40 C32 C33 111.5(8) . .
C39 C32 C33 111.4(8) . .
C40 C32 C31 110.0(9) . .
C39 C32 C31 116.4(9) . .
C33 C32 C31 101.0(8) . .
C37 C33 C32 116.6(9) . .
C37 C33 C34 115.3(9) . .
C32 C33 C34 105.7(9) . .
C35 C34 C33 106.0(9) . .
C34 C35 C31 107.2(11) . .
O13 C36 O14 119.7(10) . .
O13 C36 C31 119.7(11) . .
O14 C36 C31 120.6(12) . .
O15 C37 O16 122.7(9) . .
O15 C37 C33 125.9(9) . .
O16 C37 C33 111.4(9) . .

loop_
_geom_bond_atom_site_label_1
_geom_bond_atom_site_label_2
_geom_bond_distance
_geom_bond_site_symmetry_2
Cu1 O7 1.918(7) .
Cu1 O1 1.940(6) .
Cu1 O5 1.956(6) .
Cu1 O3 1.989(6) .
Cu1 O11 2.176(6) .
Cu1 Cu2 2.5585(13) .
Cu2 O4 1.938(6) .
Cu2 O2 1.957(7) .
Cu2 O8 1.974(6) .
Cu2 O6 1.993(7) .
Cu2 O15 2.179(6) .
O1 C6 1.297(11) .
O2 C6 1.209(11) .
O3 C7 1.269(10) .
O4 C7 1.278(11) .
O5 C16 1.235(11) .
O6 C16 1.290(11) .
O7 C17 1.304(10) .
O8 C17 1.252(10) .
O9 C26 1.242(11) .
O10 C26 1.296(11) .
O11 C27 1.187(11) .
O12 C27 1.307(11) .
O13 C36 1.270(14) .
O14 C36 1.332(14) .
O15 C37 1.215(12) .
O16 C37 1.357(11) .
C1 C8 1.492(12) .
C1 C5 1.549(16) .
C1 C2 1.550(13) 2_647
C1 C6 1.556(14) .
C2 C9 1.464(17) .
C2 C10 1.542(17) .
C2 C1 1.550(13) 2_657
C2 C3 1.572(15) .
C3 C4 1.512(13) .
C3 C7 1.523(12) .
C4 C5 1.629(18) 2_657
C5 C4 1.629(18) 2_647
C11 C18 1.475(13) .
C11 C16 1.497(13) .
C11 C15 1.538(14) 2_547
C11 C12 1.551(18) 2_547
C12 C20 1.40(2) .
C12 C13 1.452(16) .
C12 C11 1.551(18) 2_557
C12 C19 1.78(2) .
C13 C14 1.472(14) .
C13 C17 1.504(14) .
C14 C15 1.79(2) .
C15 C11 1.538(14) 2_557
C21 C26 1.499(13) .
C21 C28 1.545(13) .
C21 C22 1.553(12) .
C21 C25 1.563(12) .
C22 C29 1.463(12) .
C22 C23 1.538(12) .
C22 C30 1.541(13) .
C23 C24 1.506(12) .
C23 C27 1.513(12) .
C24 C25 1.511(11) .
C31 C36 1.452(15) .
C31 C38 1.516(17) .
C31 C35 1.522(19) .
C31 C32 1.586(12) .
C32 C40 1.464(13) .
C32 C39 1.544(14) .
C32 C33 1.545(14) .
C33 C37 1.464(14) .
C33 C34 1.546(16) .
C34 C35 1.518(16) .
